data_7704551
loop_
_publ_author_name
'Watanabe, Lara K.'
'Wrixon, Justin D.'
'Ahmed, Zeinab S.'
'Hayward, John J.'
'Abbasi, Parisa'
'Pilkington, Melanie'
'Macdonald, Charles L. B.'
'Rawson, Jeremy M.'

_publ_section_title
;
 Oxidative addition of tetrathiocins to palladium(0) and platinum(0): a
 route to dithiolate coordination complexes.
;
_journal_issue 26
_journal_name_full 'Dalton transactions (Cambridge, England : 2003)'
_journal_page_first 9086
_journal_page_last 9093
_journal_paper_doi 10.1039/d0dt01678k
_journal_volume 49
_journal_year 2020
_chemical_formula_moiety 'C42 H50 Na O7 P2 Pd S2, B C24 H20, C H2 Cl2, C H4 O'
_chemical_formula_sum 'C68 H76 B Cl2 Na O8 P2 Pd S2'
_chemical_formula_weight 1358.44
_space_group_crystal_system triclinic
_space_group_IT_number 2
_space_group_name_Hall '-P 1'
_space_group_name_H-M_alt 'P -1'
_atom_sites_solution_hydrogens mixed
_atom_sites_solution_primary SUPERFLIP
_atom_sites_solution_secondary difmap
_audit_creation_method SHELXL-2017/1
_audit_update_record
;
2019-12-13 deposited with the CCDC.	2020-05-25 downloaded from the CCDC.
;
_cell_angle_alpha 95.318(9)
_cell_angle_beta 98.525(9)
_cell_angle_gamma 100.269(9)
_cell_formula_units_Z 2
_cell_length_a 9.565(7)
_cell_length_b 17.558(12)
_cell_length_c 20.088(14)
_cell_measurement_reflns_used 9972
_cell_measurement_temperature 150(2)
_cell_measurement_theta_max 27.49
_cell_measurement_theta_min 2,38
_cell_volume 3258(4)
_computing_cell_refinement 'Bruker SAINT'
_computing_data_collection 'Bruker APEX'
_computing_data_reduction 'Bruker SAINT'
_computing_molecular_graphics 'Bruker SHELXTL'
_computing_publication_material 'Bruker SHELXTL'
_computing_structure_refinement 'SHELXL-2017/1 (Sheldrick, 2017)'
_computing_structure_solution 'charge flipping'
_diffrn_ambient_temperature 150(2)
_diffrn_measured_fraction_theta_full 0.996
_diffrn_measured_fraction_theta_max 0.959
_diffrn_measurement_device_type 'Bruker APEX II CCD area detector'
_diffrn_measurement_method 'phi and omega scans'
_diffrn_radiation_type MoK\a
_diffrn_radiation_wavelength 0.71073
_diffrn_reflns_av_R_equivalents 0.0410
_diffrn_reflns_av_unetI/netI 0.0555
_diffrn_reflns_Laue_measured_fraction_full 0.996
_diffrn_reflns_Laue_measured_fraction_max 0.959
_diffrn_reflns_limit_h_max 12
_diffrn_reflns_limit_h_min -12
_diffrn_reflns_limit_k_max 22
_diffrn_reflns_limit_k_min -22
_diffrn_reflns_limit_l_max 26
_diffrn_reflns_limit_l_min -25
_diffrn_reflns_number 36253
_diffrn_reflns_point_group_measured_fraction_full 0.996
_diffrn_reflns_point_group_measured_fraction_max 0.959
_diffrn_reflns_theta_full 25.242
_diffrn_reflns_theta_max 27.601
_diffrn_reflns_theta_min 2.066
_diffrn_source 'fine-focus sealed tube'
_exptl_absorpt_coefficient_mu 0.541
_exptl_absorpt_correction_T_max 0.7456
_exptl_absorpt_correction_T_min 0.6042
_exptl_absorpt_correction_type multi-scan
_exptl_absorpt_process_details sadabs
_exptl_crystal_colour yellow
_exptl_crystal_density_diffrn 1.385
_exptl_crystal_description plate
_exptl_crystal_F_000 1412
_exptl_crystal_size_max 0.270
_exptl_crystal_size_mid 0.120
_exptl_crystal_size_min 0.050
_refine_diff_density_max 1.315
_refine_diff_density_min -0.719
_refine_diff_density_rms 0.098
_refine_ls_extinction_method none
_refine_ls_goodness_of_fit_ref 1.051
_refine_ls_hydrogen_treatment mixed
_refine_ls_matrix_type full
_refine_ls_number_parameters 779
_refine_ls_number_reflns 14503
_refine_ls_number_restraints 3
_refine_ls_restrained_S_all 1.051
_refine_ls_R_factor_all 0.0642
_refine_ls_R_factor_gt 0.0489
_refine_ls_shift/su_max 0.001
_refine_ls_shift/su_mean 0.000
_refine_ls_structure_factor_coef Fsqd
_refine_ls_weighting_details 'w=1/[\s^2^(Fo^2^)+(0.0449P)^2^+6.2972P] where P=(Fo^2^+2Fc^2^)/3'
_refine_ls_weighting_scheme calc
_refine_ls_wR_factor_gt 0.1122
_refine_ls_wR_factor_ref 0.1215
_reflns_Friedel_coverage 0.000
_reflns_number_gt 11777
_reflns_number_total 14503
_reflns_threshold_expression 'I > 2\s(I)'
_cod_data_source_file d0dt01678k2.cif
_cod_data_source_block JW014
_cod_depositor_comments 'Adding full bibliography for 7704546--7704563.cif.'
_cod_database_code 7704551
_shelx_shelxl_version_number 2017/1
_shelx_space_group_comment
;
The symmetry employed for this shelxl refinement is uniquely defined
by the following loop, which should always be used as a source of
symmetry information in preference to the above space-group names.
They are only intended as comments.
;
_shelx_estimated_absorpt_t_min 0.868
_shelx_estimated_absorpt_t_max 0.973

loop_
_space_group_symop_operation_xyz
'x, y, z'
'-x, -y, -z'

loop_
_atom_site_label
_atom_site_type_symbol
_atom_site_fract_x
_atom_site_fract_y
_atom_site_fract_z
_atom_site_U_iso_or_equiv
_atom_site_adp_type
_atom_site_occupancy
_atom_site_site_symmetry_order
_atom_site_calc_flag
_atom_site_refinement_flags_posn
_atom_site_refinement_flags_adp
_atom_site_refinement_flags_occupancy
_atom_site_disorder_assembly
_atom_site_disorder_group
Pd1 Pd 0.16337(2) 0.33183(2) 0.14787(2) 0.01377(7) Uani 1 1 d . . . . .
S1 S -0.02340(8) 0.22509(5) 0.13413(4) 0.01829(16) Uani 1 1 d . . . . .
Na1 Na -0.31796(14) -0.00609(8) -0.19749(7) 0.0263(3) Uani 1 1 d . . . . .
O1 O -0.3310(2) 0.05870(14) -0.07967(12) 0.0263(5) Uani 1 1 d . . . . .
P1 P 0.16470(8) 0.36211(5) 0.26069(4) 0.01425(16) Uani 1 1 d . . . . .
C1S C 0.0035(4) 0.1821(2) 0.4418(2) 0.0349(9) Uani 1 1 d . . . . .
H1S1 H 0.025368 0.235297 0.428481 0.042 Uiso 1 1 calc R U . . .
H1S2 H 0.080898 0.177474 0.478919 0.042 Uiso 1 1 calc R U . . .
Cl1S Cl -0.16285(12) 0.16897(7) 0.47162(6) 0.0504(3) Uani 1 1 d . . . . .
B1 B 0.3666(4) 0.3095(2) 0.63895(17) 0.0171(7) Uani 1 1 d . . . . .
S2 S 0.17637(8) 0.30964(5) 0.03367(4) 0.02019(17) Uani 1 1 d . . . . .
O2S O -0.1106(3) -0.06357(18) -0.17380(17) 0.0447(7) Uani 1 1 d D . . . .
H2S H -0.099(6) -0.111(2) -0.161(3) 0.067 Uiso 1 1 d D U . . .
C2S C 0.0283(5) -0.0296(3) -0.1843(3) 0.0555(13) Uani 1 1 d . . . . .
H2S1 H 0.064793 -0.066768 -0.213423 0.083 Uiso 1 1 calc R U . . .
H2S2 H 0.093196 -0.016039 -0.140609 0.083 Uiso 1 1 calc R U . . .
H2S3 H 0.023439 0.017663 -0.206297 0.083 Uiso 1 1 calc R U . . .
O2 O -0.5484(3) 0.04318(15) -0.19174(13) 0.0313(6) Uani 1 1 d . . . . .
P2 P 0.34721(8) 0.43657(5) 0.16289(4) 0.01485(16) Uani 1 1 d . . . . .
Cl2S Cl 0.00138(11) 0.11340(6) 0.37204(5) 0.0412(2) Uani 1 1 d . . . . .
O3S O -0.4362(3) -0.11866(16) -0.16057(14) 0.0364(6) Uani 1 1 d D . . . .
H3S H -0.394(5) -0.135(3) -0.121(2) 0.055 Uiso 1 1 d D U . . .
C3S C -0.5850(5) -0.1507(3) -0.1628(2) 0.0448(11) Uani 1 1 d . . . . .
H3S1 H -0.638888 -0.108374 -0.159631 0.067 Uiso 1 1 calc R U . . .
H3S2 H -0.595807 -0.181124 -0.124726 0.067 Uiso 1 1 calc R U . . .
H3S3 H -0.622450 -0.184675 -0.205600 0.067 Uiso 1 1 calc R U . . .
O3 O -0.4827(3) -0.02173(15) -0.31202(12) 0.0290(6) Uani 1 1 d . . . . .
O4 O -0.1936(3) 0.05614(14) -0.29052(12) 0.0281(6) Uani 1 1 d . . . . .
O5 O -0.1737(2) 0.12897(13) -0.16349(11) 0.0227(5) Uani 1 1 d . . . . .
C11 C -0.0012(3) 0.35834(19) 0.29528(15) 0.0167(6) Uani 1 1 d . . . . .
C12 C -0.0465(3) 0.4255(2) 0.31791(16) 0.0225(7) Uani 1 1 d . . . . .
H12 H 0.008822 0.475236 0.314679 0.027 Uiso 1 1 calc R U . . .
C13 C -0.1725(4) 0.4201(2) 0.34527(18) 0.0282(8) Uani 1 1 d . . . . .
H13 H -0.202799 0.466285 0.360889 0.034 Uiso 1 1 calc R U . . .
C14 C -0.2542(4) 0.3479(2) 0.34992(17) 0.0270(8) Uani 1 1 d . . . . .
H14 H -0.339978 0.344411 0.368970 0.032 Uiso 1 1 calc R U . . .
C15 C -0.2104(4) 0.2807(2) 0.32671(17) 0.0265(8) Uani 1 1 d . . . . .
H15 H -0.266664 0.231117 0.329614 0.032 Uiso 1 1 calc R U . . .
C16 C -0.0847(3) 0.2854(2) 0.29918(16) 0.0210(7) Uani 1 1 d . . . . .
H16 H -0.055402 0.239186 0.283023 0.025 Uiso 1 1 calc R U . . .
C21 C 0.2647(3) 0.30252(18) 0.31053(15) 0.0164(6) Uani 1 1 d . . . . .
C22 C 0.2847(3) 0.3151(2) 0.38152(16) 0.0219(7) Uani 1 1 d . . . . .
H22 H 0.245840 0.354880 0.403375 0.026 Uiso 1 1 calc R U . . .
C23 C 0.3609(4) 0.2696(2) 0.41979(17) 0.0254(7) Uani 1 1 d . . . . .
H23 H 0.373683 0.277971 0.467889 0.031 Uiso 1 1 calc R U . . .
C24 C 0.4187(4) 0.2120(2) 0.38806(18) 0.0262(7) Uani 1 1 d . . . . .
H24 H 0.471691 0.181257 0.414537 0.031 Uiso 1 1 calc R U . . .
C25 C 0.3996(4) 0.1990(2) 0.31799(17) 0.0239(7) Uani 1 1 d . . . . .
H25 H 0.439153 0.159310 0.296456 0.029 Uiso 1 1 calc R U . . .
C26 C 0.3227(3) 0.24399(19) 0.27935(16) 0.0192(6) Uani 1 1 d . . . . .
H26 H 0.309453 0.234892 0.231263 0.023 Uiso 1 1 calc R U . . .
C31 C 0.2949(3) 0.52051(19) 0.12738(15) 0.0184(6) Uani 1 1 d . . . . .
C32 C 0.1510(4) 0.5184(2) 0.09906(17) 0.0242(7) Uani 1 1 d . . . . .
H32 H 0.080929 0.472102 0.096916 0.029 Uiso 1 1 calc R U . . .
C33 C 0.1112(4) 0.5835(2) 0.07427(18) 0.0309(8) Uani 1 1 d . . . . .
H33 H 0.013287 0.582464 0.056101 0.037 Uiso 1 1 calc R U . . .
C34 C 0.2137(4) 0.6503(2) 0.07585(18) 0.0340(9) Uani 1 1 d . . . . .
H34 H 0.186293 0.694396 0.057428 0.041 Uiso 1 1 calc R U . . .
C35 C 0.3561(4) 0.6534(2) 0.10407(18) 0.0307(8) Uani 1 1 d . . . . .
H35 H 0.425628 0.699758 0.105482 0.037 Uiso 1 1 calc R U . . .
C36 C 0.3970(4) 0.58913(19) 0.13017(16) 0.0221(7) Uani 1 1 d . . . . .
H36 H 0.494467 0.591472 0.150010 0.027 Uiso 1 1 calc R U . . .
C41 C 0.5114(3) 0.42108(18) 0.13311(15) 0.0170(6) Uani 1 1 d . . . . .
C42 C 0.5578(3) 0.4544(2) 0.07879(16) 0.0219(7) Uani 1 1 d . . . . .
H42 H 0.503193 0.486894 0.055344 0.026 Uiso 1 1 calc R U . . .
C43 C 0.6848(4) 0.4406(2) 0.05825(17) 0.0255(7) Uani 1 1 d . . . . .
H43 H 0.717879 0.464376 0.021389 0.031 Uiso 1 1 calc R U . . .
C44 C 0.7631(3) 0.3919(2) 0.09175(17) 0.0255(7) Uani 1 1 d . . . . .
H44 H 0.849373 0.382039 0.077696 0.031 Uiso 1 1 calc R U . . .
C45 C 0.7149(4) 0.3579(2) 0.14554(18) 0.0262(7) Uani 1 1 d . . . . .
H45 H 0.768681 0.324687 0.168414 0.031 Uiso 1 1 calc R U . . .
C46 C 0.5894(4) 0.3717(2) 0.16655(17) 0.0238(7) Uani 1 1 d . . . . .
H46 H 0.556520 0.347693 0.203369 0.029 Uiso 1 1 calc R U . . .
C47 C 0.4033(3) 0.46971(19) 0.25428(15) 0.0176(6) Uani 1 1 d . . . . .
H47A H 0.468660 0.437371 0.275009 0.021 Uiso 1 1 calc R U . . .
H47B H 0.454912 0.524707 0.261449 0.021 Uiso 1 1 calc R U . . .
C48 C 0.2676(3) 0.46188(18) 0.28650(16) 0.0186(6) Uani 1 1 d . . . . .
H48A H 0.209203 0.500089 0.270939 0.022 Uiso 1 1 calc R U . . .
H48B H 0.293634 0.471868 0.336521 0.022 Uiso 1 1 calc R U . . .
C51 C -0.0617(3) 0.19901(18) 0.04526(15) 0.0167(6) Uani 1 1 d . . . . .
C52 C -0.1809(3) 0.14039(19) 0.01729(16) 0.0200(7) Uani 1 1 d . . . . .
H52 H -0.239317 0.115247 0.046286 0.024 Uiso 1 1 calc R U . . .
C53 C -0.2147(3) 0.11859(18) -0.05201(16) 0.0195(7) Uani 1 1 d . . . . .
C54 C -0.4718(4) 0.0752(3) -0.0745(2) 0.0364(9) Uani 1 1 d . . . . .
H54A H -0.463927 0.115203 -0.035254 0.044 Uiso 1 1 calc R U . . .
H54B H -0.536307 0.027327 -0.066774 0.044 Uiso 1 1 calc R U . . .
C55 C -0.5345(4) 0.1040(2) -0.1379(2) 0.0387(10) Uani 1 1 d . . . . .
H55A H -0.629936 0.116626 -0.133701 0.046 Uiso 1 1 calc R U . . .
H55B H -0.470366 0.151632 -0.146497 0.046 Uiso 1 1 calc R U . . .
C56 C -0.6212(4) 0.0576(2) -0.2551(2) 0.0349(9) Uani 1 1 d . . . . .
H56A H -0.568761 0.105257 -0.269863 0.042 Uiso 1 1 calc R U . . .
H56B H -0.720112 0.064784 -0.251145 0.042 Uiso 1 1 calc R U . . .
C57 C -0.6256(4) -0.0123(2) -0.30483(19) 0.0344(9) Uani 1 1 d . . . . .
H57A H -0.676915 -0.059559 -0.289003 0.041 Uiso 1 1 calc R U . . .
H57B H -0.679174 -0.006001 -0.349416 0.041 Uiso 1 1 calc R U . . .
C58 C -0.4287(4) 0.0193(2) -0.36370(18) 0.0331(9) Uani 1 1 d . . . . .
H58A H -0.447198 0.073039 -0.359249 0.040 Uiso 1 1 calc R U . . .
H58B H -0.477698 -0.007311 -0.408929 0.040 Uiso 1 1 calc R U . . .
C59 C -0.2691(4) 0.0213(2) -0.35651(18) 0.0325(9) Uani 1 1 d . . . . .
H59A H -0.252366 -0.032573 -0.364758 0.039 Uiso 1 1 calc R U . . .
H59B H -0.229916 0.051235 -0.391293 0.039 Uiso 1 1 calc R U . . .
C60 C -0.1783(4) 0.1389(2) -0.27966(17) 0.0284(8) Uani 1 1 d . . . . .
H60A H -0.274343 0.153347 -0.283220 0.034 Uiso 1 1 calc R U . . .
H60B H -0.127595 0.163150 -0.314215 0.034 Uiso 1 1 calc R U . . .
C61 C -0.0934(4) 0.1667(2) -0.21025(16) 0.0246(7) Uani 1 1 d . . . . .
H61A H 0.002994 0.152658 -0.206583 0.030 Uiso 1 1 calc R U . . .
H61B H -0.080815 0.224019 -0.200585 0.030 Uiso 1 1 calc R U . . .
C62 C -0.1280(3) 0.15388(19) -0.09515(15) 0.0189(6) Uani 1 1 d . . . . .
C63 C -0.0089(3) 0.21047(18) -0.06817(15) 0.0178(6) Uani 1 1 d . . . . .
H63 H 0.051652 0.233493 -0.097297 0.021 Uiso 1 1 calc R U . . .
C64 C 0.0244(3) 0.23480(18) 0.00251(15) 0.0161(6) Uani 1 1 d . . . . .
C71 C 0.3019(3) 0.21713(19) 0.60771(16) 0.0186(6) Uani 1 1 d . . . . .
C72 C 0.1692(4) 0.1759(2) 0.61943(18) 0.0264(7) Uani 1 1 d . . . . .
H72 H 0.116799 0.201553 0.648075 0.032 Uiso 1 1 calc R U . . .
C73 C 0.1111(4) 0.0993(2) 0.59091(19) 0.0320(8) Uani 1 1 d . . . . .
H73 H 0.022574 0.073378 0.601430 0.038 Uiso 1 1 calc R U . . .
C74 C 0.1822(4) 0.0608(2) 0.54734(18) 0.0312(8) Uani 1 1 d . . . . .
H74 H 0.141962 0.009138 0.526701 0.037 Uiso 1 1 calc R U . . .
C75 C 0.3120(4) 0.0989(2) 0.53450(17) 0.0281(8) Uani 1 1 d . . . . .
H75 H 0.361968 0.073048 0.504750 0.034 Uiso 1 1 calc R U . . .
C76 C 0.3715(4) 0.17470(19) 0.56444(16) 0.0218(7) Uani 1 1 d . . . . .
H76 H 0.462683 0.198755 0.555324 0.026 Uiso 1 1 calc R U . . .
C81 C 0.5439(3) 0.32519(18) 0.64986(16) 0.0171(6) Uani 1 1 d . . . . .
C82 C 0.6218(3) 0.3354(2) 0.59582(17) 0.0231(7) Uani 1 1 d . . . . .
H82 H 0.569580 0.335989 0.551850 0.028 Uiso 1 1 calc R U . . .
C83 C 0.7706(4) 0.3447(2) 0.6036(2) 0.0289(8) Uani 1 1 d . . . . .
H83 H 0.817167 0.350170 0.565188 0.035 Uiso 1 1 calc R U . . .
C84 C 0.8518(4) 0.3460(2) 0.6669(2) 0.0311(8) Uani 1 1 d . . . . .
H84 H 0.953807 0.352648 0.672644 0.037 Uiso 1 1 calc R U . . .
C85 C 0.7806(4) 0.3373(2) 0.72159(19) 0.0263(8) Uani 1 1 d . . . . .
H85 H 0.834271 0.338883 0.765621 0.032 Uiso 1 1 calc R U . . .
C86 C 0.6307(3) 0.32632(19) 0.71274(17) 0.0213(7) Uani 1 1 d . . . . .
H86 H 0.585079 0.319238 0.751245 0.026 Uiso 1 1 calc R U . . .
C91 C 0.3102(3) 0.32663(18) 0.71208(15) 0.0175(6) Uani 1 1 d . . . . .
C92 C 0.3135(3) 0.27429(19) 0.76103(17) 0.0215(7) Uani 1 1 d . . . . .
H92 H 0.348266 0.227750 0.751434 0.026 Uiso 1 1 calc R U . . .
C93 C 0.2678(4) 0.2879(2) 0.82291(17) 0.0245(7) Uani 1 1 d . . . . .
H93 H 0.272199 0.251018 0.854509 0.029 Uiso 1 1 calc R U . . .
C94 C 0.2159(4) 0.3550(2) 0.83869(18) 0.0261(7) Uani 1 1 d . . . . .
H94 H 0.184791 0.364618 0.880913 0.031 Uiso 1 1 calc R U . . .
C95 C 0.2103(3) 0.4078(2) 0.79185(17) 0.0236(7) Uani 1 1 d . . . . .
H95 H 0.174309 0.453905 0.801598 0.028 Uiso 1 1 calc R U . . .
C96 C 0.2575(3) 0.39336(19) 0.73028(16) 0.0185(6) Uani 1 1 d . . . . .
H96 H 0.253475 0.430832 0.699194 0.022 Uiso 1 1 calc R U . . .
C101 C 0.3016(3) 0.36616(19) 0.58589(15) 0.0176(6) Uani 1 1 d . . . . .
C102 C 0.3813(3) 0.43639(19) 0.57143(16) 0.0198(7) Uani 1 1 d . . . . .
H102 H 0.479179 0.451991 0.592647 0.024 Uiso 1 1 calc R U . . .
C103 C 0.3241(4) 0.4838(2) 0.52788(17) 0.0247(7) Uani 1 1 d . . . . .
H103 H 0.383452 0.529922 0.519134 0.030 Uiso 1 1 calc R U . . .
C104 C 0.1801(4) 0.4644(2) 0.49670(17) 0.0243(7) Uani 1 1 d . . . . .
H104 H 0.140139 0.496922 0.466954 0.029 Uiso 1 1 calc R U . . .
C105 C 0.0970(4) 0.3964(2) 0.51035(16) 0.0243(7) Uani 1 1 d . . . . .
H105 H -0.001526 0.382110 0.489865 0.029 Uiso 1 1 calc R U . . .
C106 C 0.1560(3) 0.3488(2) 0.55359(16) 0.0197(7) Uani 1 1 d . . . . .
H106 H 0.095921 0.302609 0.561809 0.024 Uiso 1 1 calc R U . . .
O4S O -0.3131(4) -0.1480(2) -0.0362(2) 0.0694(11) Uani 1 1 d D . . . .
H4S H -0.293(7) -0.198(3) -0.044(3) 0.104 Uiso 1 1 d D U . . .
C4S C -0.2023(6) -0.0853(3) -0.0036(2) 0.0549(13) Uani 1 1 d . . . . .
H4S1 H -0.238938 -0.036578 -0.003256 0.082 Uiso 1 1 calc R U . . .
H4S2 H -0.120550 -0.081320 -0.028117 0.082 Uiso 1 1 calc R U . . .
H4S3 H -0.170906 -0.094570 0.043136 0.082 Uiso 1 1 calc R U . . .

loop_
_atom_site_aniso_label
_atom_site_aniso_U_11
_atom_site_aniso_U_22
_atom_site_aniso_U_33
_atom_site_aniso_U_23
_atom_site_aniso_U_13
_atom_site_aniso_U_12
Pd1 0.01037(11) 0.01766(13) 0.01146(11) -0.00015(8) -0.00132(8) 0.00147(8)
S1 0.0169(4) 0.0218(4) 0.0143(4) 0.0007(3) 0.0019(3) 0.0001(3)
Na1 0.0211(7) 0.0277(7) 0.0270(7) -0.0007(6) -0.0011(5) 0.0031(6)
O1 0.0165(12) 0.0283(13) 0.0275(13) -0.0069(10) -0.0013(9) -0.0038(10)
P1 0.0116(4) 0.0170(4) 0.0134(4) 0.0009(3) 0.0003(3) 0.0029(3)
C1S 0.032(2) 0.034(2) 0.035(2) 0.0011(17) -0.0034(16) 0.0052(17)
Cl1S 0.0432(6) 0.0576(7) 0.0546(7) 0.0115(5) 0.0114(5) 0.0160(5)
B1 0.0143(16) 0.0200(18) 0.0157(16) -0.0010(13) 0.0012(13) 0.0021(14)
S2 0.0162(4) 0.0259(4) 0.0142(4) -0.0007(3) 0.0000(3) -0.0036(3)
O2S 0.0266(15) 0.0431(18) 0.067(2) 0.0161(16) 0.0061(14) 0.0108(13)
C2S 0.034(2) 0.049(3) 0.086(4) 0.021(3) 0.004(2) 0.013(2)
O2 0.0263(13) 0.0316(14) 0.0322(14) -0.0038(11) -0.0074(11) 0.0096(11)
P2 0.0108(4) 0.0190(4) 0.0141(4) 0.0027(3) -0.0009(3) 0.0033(3)
Cl2S 0.0393(6) 0.0357(5) 0.0450(6) -0.0011(4) -0.0002(4) 0.0067(4)
O3S 0.0320(15) 0.0367(16) 0.0375(16) 0.0040(12) 0.0056(12) -0.0011(12)
C3S 0.037(2) 0.049(3) 0.043(2) 0.005(2) 0.0067(19) -0.008(2)
O3 0.0237(13) 0.0320(14) 0.0292(13) 0.0006(11) -0.0059(10) 0.0096(11)
O4 0.0292(13) 0.0295(14) 0.0208(12) -0.0053(10) -0.0064(10) 0.0055(11)
O5 0.0224(12) 0.0265(13) 0.0134(11) -0.0030(9) -0.0025(9) -0.0038(10)
C11 0.0149(15) 0.0241(17) 0.0120(14) 0.0046(12) -0.0006(11) 0.0076(12)
C12 0.0182(16) 0.0270(18) 0.0231(17) 0.0023(14) 0.0026(13) 0.0073(14)
C13 0.0287(19) 0.035(2) 0.0273(18) 0.0045(15) 0.0091(15) 0.0179(16)
C14 0.0165(16) 0.044(2) 0.0249(17) 0.0090(15) 0.0089(13) 0.0097(15)
C15 0.0154(16) 0.035(2) 0.0273(18) 0.0066(15) 0.0017(13) -0.0003(14)
C16 0.0212(16) 0.0225(17) 0.0182(15) 0.0009(13) 0.0007(12) 0.0042(13)
C21 0.0117(14) 0.0223(16) 0.0147(14) 0.0023(12) 0.0000(11) 0.0037(12)
C22 0.0198(16) 0.0259(18) 0.0191(16) -0.0029(13) 0.0014(12) 0.0067(13)
C23 0.0239(17) 0.036(2) 0.0158(16) 0.0068(14) -0.0012(13) 0.0051(15)
C24 0.0228(17) 0.0304(19) 0.0273(18) 0.0110(15) 0.0010(14) 0.0092(15)
C25 0.0205(17) 0.0245(18) 0.0282(18) -0.0003(14) 0.0038(13) 0.0100(14)
C26 0.0201(16) 0.0212(16) 0.0151(15) -0.0001(12) -0.0014(12) 0.0058(13)
C31 0.0166(15) 0.0243(17) 0.0147(14) 0.0005(12) 0.0008(12) 0.0078(13)
C32 0.0164(16) 0.035(2) 0.0214(16) 0.0024(14) 0.0003(13) 0.0086(14)
C33 0.0250(18) 0.049(2) 0.0253(18) 0.0040(16) 0.0004(14) 0.0267(18)
C34 0.048(2) 0.031(2) 0.0258(19) 0.0006(15) -0.0034(16) 0.0248(19)
C35 0.044(2) 0.0188(18) 0.0273(19) 0.0023(14) -0.0032(16) 0.0077(16)
C36 0.0211(17) 0.0236(17) 0.0192(16) -0.0006(13) -0.0044(13) 0.0063(13)
C41 0.0114(14) 0.0187(16) 0.0178(15) -0.0026(12) -0.0030(11) 0.0016(12)
C42 0.0198(16) 0.0291(18) 0.0180(16) 0.0025(13) 0.0008(12) 0.0097(14)
C43 0.0249(18) 0.037(2) 0.0184(16) 0.0055(14) 0.0079(13) 0.0100(15)
C44 0.0120(15) 0.036(2) 0.0284(18) -0.0014(15) 0.0026(13) 0.0075(14)
C45 0.0205(17) 0.032(2) 0.0275(18) 0.0065(15) -0.0006(14) 0.0106(14)
C46 0.0231(17) 0.0288(19) 0.0217(17) 0.0067(14) 0.0045(13) 0.0085(14)
C47 0.0148(15) 0.0202(16) 0.0160(15) 0.0014(12) -0.0015(11) 0.0019(12)
C48 0.0172(15) 0.0185(16) 0.0185(15) -0.0006(12) 0.0013(12) 0.0023(12)
C51 0.0140(15) 0.0211(16) 0.0160(15) 0.0020(12) 0.0033(11) 0.0058(12)
C52 0.0176(16) 0.0221(17) 0.0183(15) 0.0003(13) 0.0026(12) -0.0002(13)
C53 0.0136(15) 0.0176(16) 0.0237(16) -0.0022(13) -0.0008(12) -0.0002(12)
C54 0.0161(17) 0.050(2) 0.037(2) -0.0108(18) 0.0033(15) -0.0008(16)
C55 0.027(2) 0.041(2) 0.046(2) -0.0097(19) -0.0004(17) 0.0135(17)
C56 0.0217(18) 0.043(2) 0.042(2) 0.0067(18) -0.0024(16) 0.0167(17)
C57 0.0207(18) 0.044(2) 0.032(2) -0.0001(17) -0.0118(15) 0.0036(16)
C58 0.032(2) 0.041(2) 0.0212(18) -0.0039(16) -0.0101(15) 0.0105(17)
C59 0.030(2) 0.036(2) 0.0252(18) -0.0121(16) -0.0030(15) 0.0046(16)
C60 0.036(2) 0.0251(19) 0.0205(17) 0.0013(14) -0.0025(14) 0.0026(15)
C61 0.0283(18) 0.0242(18) 0.0176(16) 0.0010(13) 0.0002(13) -0.0010(14)
C62 0.0195(16) 0.0209(16) 0.0150(15) -0.0045(12) -0.0017(12) 0.0077(13)
C63 0.0153(15) 0.0222(16) 0.0143(14) -0.0008(12) -0.0001(11) 0.0033(12)
C64 0.0108(14) 0.0202(16) 0.0176(15) 0.0027(12) -0.0011(11) 0.0061(12)
C71 0.0155(15) 0.0210(16) 0.0176(15) 0.0025(12) -0.0027(12) 0.0035(12)
C72 0.0230(18) 0.0263(19) 0.0277(18) 0.0006(14) 0.0021(14) 0.0027(14)
C73 0.0238(19) 0.029(2) 0.038(2) 0.0070(16) -0.0026(15) -0.0049(15)
C74 0.038(2) 0.0185(18) 0.0287(19) -0.0017(14) -0.0099(16) -0.0004(15)
C75 0.040(2) 0.0262(19) 0.0185(16) 0.0017(14) -0.0011(14) 0.0118(16)
C76 0.0233(17) 0.0238(17) 0.0170(15) 0.0044(13) -0.0036(12) 0.0058(14)
C81 0.0147(15) 0.0141(15) 0.0196(15) -0.0046(12) -0.0018(12) 0.0021(12)
C82 0.0137(15) 0.0306(19) 0.0231(17) 0.0011(14) -0.0002(12) 0.0034(13)
C83 0.0199(17) 0.0270(19) 0.041(2) 0.0017(16) 0.0096(15) 0.0057(14)
C84 0.0126(16) 0.028(2) 0.050(2) -0.0027(17) -0.0011(15) 0.0052(14)
C85 0.0200(17) 0.0227(18) 0.0326(19) -0.0018(14) -0.0077(14) 0.0077(14)
C86 0.0187(16) 0.0215(17) 0.0234(16) 0.0000(13) -0.0012(13) 0.0088(13)
C91 0.0107(14) 0.0200(16) 0.0185(15) -0.0010(12) -0.0007(11) -0.0013(12)
C92 0.0177(16) 0.0214(17) 0.0247(17) -0.0006(13) 0.0038(13) 0.0031(13)
C93 0.0255(18) 0.0253(18) 0.0216(17) 0.0053(14) 0.0066(14) -0.0016(14)
C94 0.0189(17) 0.032(2) 0.0253(17) -0.0004(15) 0.0073(13) -0.0013(14)
C95 0.0171(16) 0.0248(18) 0.0257(17) -0.0048(14) 0.0001(13) 0.0027(13)
C96 0.0122(14) 0.0196(16) 0.0226(16) 0.0021(13) 0.0006(12) 0.0023(12)
C101 0.0138(15) 0.0240(17) 0.0143(14) -0.0032(12) 0.0030(11) 0.0044(12)
C102 0.0167(15) 0.0234(17) 0.0205(16) 0.0042(13) 0.0052(12) 0.0045(13)
C103 0.0275(18) 0.0246(18) 0.0246(17) 0.0040(14) 0.0096(14) 0.0075(14)
C104 0.0288(18) 0.0304(19) 0.0195(16) 0.0073(14) 0.0071(13) 0.0168(15)
C105 0.0173(16) 0.035(2) 0.0210(16) -0.0002(14) -0.0002(13) 0.0119(14)
C106 0.0134(15) 0.0273(18) 0.0192(15) 0.0028(13) 0.0035(12) 0.0058(13)
O4S 0.069(3) 0.069(3) 0.075(3) 0.012(2) -0.006(2) 0.038(2)
C4S 0.062(3) 0.062(3) 0.048(3) 0.001(2) 0.003(2) 0.040(3)

loop_
_atom_type_symbol
_atom_type_description
_atom_type_scat_dispersion_real
_atom_type_scat_dispersion_imag
_atom_type_scat_source
C C 0.0033 0.0016 'International Tables Vol C Tables 4.2.6.8 and 6.1.1.4'
H H 0.0000 0.0000 'International Tables Vol C Tables 4.2.6.8 and 6.1.1.4'
B B 0.0013 0.0007 'International Tables Vol C Tables 4.2.6.8 and 6.1.1.4'
O O 0.0106 0.0060 'International Tables Vol C Tables 4.2.6.8 and 6.1.1.4'
Na Na 0.0362 0.0249 'International Tables Vol C Tables 4.2.6.8 and 6.1.1.4'
P P 0.1023 0.0942 'International Tables Vol C Tables 4.2.6.8 and 6.1.1.4'
S S 0.1246 0.1234 'International Tables Vol C Tables 4.2.6.8 and 6.1.1.4'
Pd Pd -0.9988 1.0072 'International Tables Vol C Tables 4.2.6.8 and 6.1.1.4'
Cl Cl 0.1484 0.1585 'International Tables Vol C Tables 4.2.6.8 and 6.1.1.4'

loop_
_geom_angle_atom_site_label_1
_geom_angle_atom_site_label_2
_geom_angle_atom_site_label_3
_geom_angle
_geom_angle_site_symmetry_1
_geom_angle_site_symmetry_3
_geom_angle_publ_flag
P2 Pd1 P1 84.22(3) . . ?
P2 Pd1 S1 179.23(3) . . ?
P1 Pd1 S1 95.04(3) . . ?
P2 Pd1 S2 91.24(3) . . ?
P1 Pd1 S2 175.46(3) . . ?
S1 Pd1 S2 89.49(3) . . ?
C51 S1 Pd1 103.12(11) . . ?
O3S Na1 O2S 83.62(12) . . ?
O3S Na1 O5 146.18(11) . . ?
O2S Na1 O5 92.50(11) . . ?
O3S Na1 O2 85.24(11) . . ?
O2S Na1 O2 164.38(12) . . ?
O5 Na1 O2 90.67(10) . . ?
O3S Na1 O3 95.85(11) . . ?
O2S Na1 O3 125.60(11) . . ?
O5 Na1 O3 113.20(9) . . ?
O2 Na1 O3 66.46(9) . . ?
O3S Na1 O1 84.25(11) . . ?
O2S Na1 O1 101.41(11) . . ?
O5 Na1 O1 63.53(8) . . ?
O2 Na1 O1 66.52(8) . . ?
O3 Na1 O1 132.80(10) . . ?
O3S Na1 O4 147.88(11) . . ?
O2S Na1 O4 85.94(11) . . ?
O5 Na1 O4 64.43(8) . . ?
O2 Na1 O4 109.17(10) . . ?
O3 Na1 O4 66.34(10) . . ?
O1 Na1 O4 127.66(10) . . ?
C53 O1 C54 115.6(3) . . ?
C53 O1 Na1 114.91(19) . . ?
C54 O1 Na1 112.67(19) . . ?
C21 P1 C11 104.56(14) . . ?
C21 P1 C48 104.27(15) . . ?
C11 P1 C48 105.63(15) . . ?
C21 P1 Pd1 111.09(11) . . ?
C11 P1 Pd1 121.81(10) . . ?
C48 P1 Pd1 108.06(10) . . ?
Cl2S C1S Cl1S 112.0(2) . . ?
Cl2S C1S H1S1 109.2 . . ?
Cl1S C1S H1S1 109.2 . . ?
Cl2S C1S H1S2 109.2 . . ?
Cl1S C1S H1S2 109.2 . . ?
H1S1 C1S H1S2 107.9 . . ?
C81 B1 C101 111.3(3) . . ?
C81 B1 C71 109.0(3) . . ?
C101 B1 C71 108.9(2) . . ?
C81 B1 C91 110.8(2) . . ?
C101 B1 C91 108.2(3) . . ?
C71 B1 C91 108.6(3) . . ?
C64 S2 Pd1 102.84(11) . . ?
C2S O2S Na1 124.0(3) . . ?
C2S O2S H2S 103(3) . . ?
Na1 O2S H2S 133(3) . . ?
O2S C2S H2S1 109.5 . . ?
O2S C2S H2S2 109.5 . . ?
H2S1 C2S H2S2 109.5 . . ?
O2S C2S H2S3 109.5 . . ?
H2S1 C2S H2S3 109.5 . . ?
H2S2 C2S H2S3 109.5 . . ?
C55 O2 C56 114.3(3) . . ?
C55 O2 Na1 113.1(2) . . ?
C56 O2 Na1 114.9(2) . . ?
C31 P2 C41 107.89(15) . . ?
C31 P2 C47 104.37(15) . . ?
C41 P2 C47 104.76(14) . . ?
C31 P2 Pd1 112.98(11) . . ?
C41 P2 Pd1 116.61(11) . . ?
C47 P2 Pd1 109.23(10) . . ?
C3S O3S Na1 132.5(3) . . ?
C3S O3S H3S 102(3) . . ?
Na1 O3S H3S 118(3) . . ?
O3S C3S H3S1 109.5 . . ?
O3S C3S H3S2 109.5 . . ?
H3S1 C3S H3S2 109.5 . . ?
O3S C3S H3S3 109.5 . . ?
H3S1 C3S H3S3 109.5 . . ?
H3S2 C3S H3S3 109.5 . . ?
C58 O3 C57 112.9(3) . . ?
C58 O3 Na1 117.3(2) . . ?
C57 O3 Na1 111.9(2) . . ?
C60 O4 C59 114.1(3) . . ?
C60 O4 Na1 109.8(2) . . ?
C59 O4 Na1 110.2(2) . . ?
C62 O5 C61 117.6(2) . . ?
C62 O5 Na1 118.18(19) . . ?
C61 O5 Na1 119.74(18) . . ?
C12 C11 C16 119.5(3) . . ?
C12 C11 P1 121.9(2) . . ?
C16 C11 P1 118.6(2) . . ?
C11 C12 C13 120.1(3) . . ?
C11 C12 H12 119.9 . . ?
C13 C12 H12 119.9 . . ?
C14 C13 C12 120.4(3) . . ?
C14 C13 H13 119.8 . . ?
C12 C13 H13 119.8 . . ?
C15 C14 C13 119.7(3) . . ?
C15 C14 H14 120.1 . . ?
C13 C14 H14 120.1 . . ?
C14 C15 C16 120.3(3) . . ?
C14 C15 H15 119.8 . . ?
C16 C15 H15 119.8 . . ?
C15 C16 C11 119.9(3) . . ?
C15 C16 H16 120.0 . . ?
C11 C16 H16 120.0 . . ?
C26 C21 C22 119.2(3) . . ?
C26 C21 P1 121.0(2) . . ?
C22 C21 P1 119.9(2) . . ?
C23 C22 C21 120.1(3) . . ?
C23 C22 H22 120.0 . . ?
C21 C22 H22 120.0 . . ?
C22 C23 C24 120.1(3) . . ?
C22 C23 H23 119.9 . . ?
C24 C23 H23 119.9 . . ?
C25 C24 C23 120.4(3) . . ?
C25 C24 H24 119.8 . . ?
C23 C24 H24 119.8 . . ?
C26 C25 C24 119.8(3) . . ?
C26 C25 H25 120.1 . . ?
C24 C25 H25 120.1 . . ?
C25 C26 C21 120.5(3) . . ?
C25 C26 H26 119.8 . . ?
C21 C26 H26 119.8 . . ?
C36 C31 C32 119.3(3) . . ?
C36 C31 P2 120.2(2) . . ?
C32 C31 P2 120.4(3) . . ?
C33 C32 C31 120.0(3) . . ?
C33 C32 H32 120.0 . . ?
C31 C32 H32 120.0 . . ?
C32 C33 C34 120.1(3) . . ?
C32 C33 H33 120.0 . . ?
C34 C33 H33 120.0 . . ?
C33 C34 C35 120.5(3) . . ?
C33 C34 H34 119.7 . . ?
C35 C34 H34 119.7 . . ?
C36 C35 C34 120.0(4) . . ?
C36 C35 H35 120.0 . . ?
C34 C35 H35 120.0 . . ?
C35 C36 C31 120.0(3) . . ?
C35 C36 H36 120.0 . . ?
C31 C36 H36 120.0 . . ?
C42 C41 C46 120.1(3) . . ?
C42 C41 P2 122.6(2) . . ?
C46 C41 P2 117.3(2) . . ?
C41 C42 C43 120.0(3) . . ?
C41 C42 H42 120.0 . . ?
C43 C42 H42 120.0 . . ?
C44 C43 C42 119.9(3) . . ?
C44 C43 H43 120.1 . . ?
C42 C43 H43 120.1 . . ?
C45 C44 C43 119.8(3) . . ?
C45 C44 H44 120.1 . . ?
C43 C44 H44 120.1 . . ?
C44 C45 C46 120.8(3) . . ?
C44 C45 H45 119.6 . . ?
C46 C45 H45 119.6 . . ?
C45 C46 C41 119.4(3) . . ?
C45 C46 H46 120.3 . . ?
C41 C46 H46 120.3 . . ?
C48 C47 P2 107.6(2) . . ?
C48 C47 H47A 110.2 . . ?
P2 C47 H47A 110.2 . . ?
C48 C47 H47B 110.2 . . ?
P2 C47 H47B 110.2 . . ?
H47A C47 H47B 108.5 . . ?
C47 C48 P1 107.6(2) . . ?
C47 C48 H48A 110.2 . . ?
P1 C48 H48A 110.2 . . ?
C47 C48 H48B 110.2 . . ?
P1 C48 H48B 110.2 . . ?
H48A C48 H48B 108.5 . . ?
C64 C51 C52 119.2(3) . . ?
C64 C51 S1 121.6(2) . . ?
C52 C51 S1 119.2(2) . . ?
C53 C52 C51 120.9(3) . . ?
C53 C52 H52 119.6 . . ?
C51 C52 H52 119.6 . . ?
C52 C53 O1 120.8(3) . . ?
C52 C53 C62 120.2(3) . . ?
O1 C53 C62 118.9(3) . . ?
O1 C54 C55 110.6(3) . . ?
O1 C54 H54A 109.5 . . ?
C55 C54 H54A 109.5 . . ?
O1 C54 H54B 109.5 . . ?
C55 C54 H54B 109.5 . . ?
H54A C54 H54B 108.1 . . ?
O2 C55 C54 106.9(3) . . ?
O2 C55 H55A 110.3 . . ?
C54 C55 H55A 110.3 . . ?
O2 C55 H55B 110.3 . . ?
C54 C55 H55B 110.3 . . ?
H55A C55 H55B 108.6 . . ?
O2 C56 C57 106.5(3) . . ?
O2 C56 H56A 110.4 . . ?
C57 C56 H56A 110.4 . . ?
O2 C56 H56B 110.4 . . ?
C57 C56 H56B 110.4 . . ?
H56A C56 H56B 108.6 . . ?
O3 C57 C56 110.7(3) . . ?
O3 C57 H57A 109.5 . . ?
C56 C57 H57A 109.5 . . ?
O3 C57 H57B 109.5 . . ?
C56 C57 H57B 109.5 . . ?
H57A C57 H57B 108.1 . . ?
O3 C58 C59 108.6(3) . . ?
O3 C58 H58A 110.0 . . ?
C59 C58 H58A 110.0 . . ?
O3 C58 H58B 110.0 . . ?
C59 C58 H58B 110.0 . . ?
H58A C58 H58B 108.4 . . ?
O4 C59 C58 112.2(3) . . ?
O4 C59 H59A 109.2 . . ?
C58 C59 H59A 109.2 . . ?
O4 C59 H59B 109.2 . . ?
C58 C59 H59B 109.2 . . ?
H59A C59 H59B 107.9 . . ?
O4 C60 C61 107.9(3) . . ?
O4 C60 H60A 110.1 . . ?
C61 C60 H60A 110.1 . . ?
O4 C60 H60B 110.1 . . ?
C61 C60 H60B 110.1 . . ?
H60A C60 H60B 108.4 . . ?
O5 C61 C60 106.6(3) . . ?
O5 C61 H61A 110.4 . . ?
C60 C61 H61A 110.4 . . ?
O5 C61 H61B 110.4 . . ?
C60 C61 H61B 110.4 . . ?
H61A C61 H61B 108.6 . . ?
C63 C62 O5 125.2(3) . . ?
C63 C62 C53 119.5(3) . . ?
O5 C62 C53 115.3(3) . . ?
C62 C63 C64 120.8(3) . . ?
C62 C63 H63 119.6 . . ?
C64 C63 H63 119.6 . . ?
C51 C64 C63 119.4(3) . . ?
C51 C64 S2 122.1(2) . . ?
C63 C64 S2 118.5(2) . . ?
C72 C71 C76 114.5(3) . . ?
C72 C71 B1 122.7(3) . . ?
C76 C71 B1 122.7(3) . . ?
C73 C72 C71 123.0(3) . . ?
C73 C72 H72 118.5 . . ?
C71 C72 H72 118.5 . . ?
C74 C73 C72 120.2(3) . . ?
C74 C73 H73 119.9 . . ?
C72 C73 H73 119.9 . . ?
C75 C74 C73 118.7(3) . . ?
C75 C74 H74 120.6 . . ?
C73 C74 H74 120.6 . . ?
C74 C75 C76 121.0(3) . . ?
C74 C75 H75 119.5 . . ?
C76 C75 H75 119.5 . . ?
C75 C76 C71 122.6(3) . . ?
C75 C76 H76 118.7 . . ?
C71 C76 H76 118.7 . . ?
C86 C81 C82 114.0(3) . . ?
C86 C81 B1 123.3(3) . . ?
C82 C81 B1 122.7(3) . . ?
C83 C82 C81 123.4(3) . . ?
C83 C82 H82 118.3 . . ?
C81 C82 H82 118.3 . . ?
C84 C83 C82 120.4(3) . . ?
C84 C83 H83 119.8 . . ?
C82 C83 H83 119.8 . . ?
C85 C84 C83 118.3(3) . . ?
C85 C84 H84 120.9 . . ?
C83 C84 H84 120.9 . . ?
C84 C85 C86 120.6(3) . . ?
C84 C85 H85 119.7 . . ?
C86 C85 H85 119.7 . . ?
C85 C86 C81 123.2(3) . . ?
C85 C86 H86 118.4 . . ?
C81 C86 H86 118.4 . . ?
C96 C91 C92 114.9(3) . . ?
C96 C91 B1 123.3(3) . . ?
C92 C91 B1 121.8(3) . . ?
C93 C92 C91 122.7(3) . . ?
C93 C92 H92 118.7 . . ?
C91 C92 H92 118.7 . . ?
C94 C93 C92 120.4(3) . . ?
C94 C93 H93 119.8 . . ?
C92 C93 H93 119.8 . . ?
C95 C94 C93 118.8(3) . . ?
C95 C94 H94 120.6 . . ?
C93 C94 H94 120.6 . . ?
C94 C95 C96 120.0(3) . . ?
C94 C95 H95 120.0 . . ?
C96 C95 H95 120.0 . . ?
C95 C96 C91 123.3(3) . . ?
C95 C96 H96 118.4 . . ?
C91 C96 H96 118.4 . . ?
C102 C101 C106 114.4(3) . . ?
C102 C101 B1 124.1(3) . . ?
C106 C101 B1 121.4(3) . . ?
C103 C102 C101 123.2(3) . . ?
C103 C102 H102 118.4 . . ?
C101 C102 H102 118.4 . . ?
C102 C103 C104 120.6(3) . . ?
C102 C103 H103 119.7 . . ?
C104 C103 H103 119.7 . . ?
C105 C104 C103 118.1(3) . . ?
C105 C104 H104 121.0 . . ?
C103 C104 H104 121.0 . . ?
C104 C105 C106 120.8(3) . . ?
C104 C105 H105 119.6 . . ?
C106 C105 H105 119.6 . . ?
C105 C106 C101 122.8(3) . . ?
C105 C106 H106 118.6 . . ?
C101 C106 H106 118.6 . . ?
C4S O4S H4S 120(4) . . ?
O4S C4S H4S1 109.5 . . ?
O4S C4S H4S2 109.5 . . ?
H4S1 C4S H4S2 109.5 . . ?
O4S C4S H4S3 109.5 . . ?
H4S1 C4S H4S3 109.5 . . ?
H4S2 C4S H4S3 109.5 . . ?

loop_
_geom_bond_atom_site_label_1
_geom_bond_atom_site_label_2
_geom_bond_distance
_geom_bond_site_symmetry_2
_geom_bond_publ_flag
Pd1 P2 2.2698(14) . ?
Pd1 P1 2.2771(17) . ?
Pd1 S1 2.3118(14) . ?
Pd1 S2 2.3166(18) . ?
S1 C51 1.768(3) . ?
Na1 O3S 2.336(3) . ?
Na1 O2S 2.388(3) . ?
Na1 O5 2.500(3) . ?
Na1 O2 2.521(3) . ?
Na1 O3 2.551(3) . ?
Na1 O1 2.559(3) . ?
Na1 O4 2.583(3) . ?
O1 C53 1.394(4) . ?
O1 C54 1.444(4) . ?
P1 C21 1.811(3) . ?
P1 C11 1.817(3) . ?
P1 C48 1.836(3) . ?
C1S Cl2S 1.758(4) . ?
C1S Cl1S 1.766(4) . ?
C1S H1S1 0.9900 . ?
C1S H1S2 0.9900 . ?
B1 C81 1.647(5) . ?
B1 C101 1.653(5) . ?
B1 C71 1.657(5) . ?
B1 C91 1.659(5) . ?
S2 C64 1.768(3) . ?
O2S C2S 1.411(5) . ?
O2S H2S 0.92(4) . ?
C2S H2S1 0.9800 . ?
C2S H2S2 0.9800 . ?
C2S H2S3 0.9800 . ?
O2 C55 1.422(4) . ?
O2 C56 1.424(4) . ?
P2 C31 1.812(3) . ?
P2 C41 1.816(3) . ?
P2 C47 1.843(3) . ?
O3S C3S 1.427(5) . ?
O3S H3S 0.92(4) . ?
C3S H3S1 0.9800 . ?
C3S H3S2 0.9800 . ?
C3S H3S3 0.9800 . ?
O3 C58 1.424(5) . ?
O3 C57 1.432(4) . ?
O4 C60 1.427(4) . ?
O4 C59 1.436(4) . ?
O5 C62 1.382(4) . ?
O5 C61 1.434(4) . ?
C11 C12 1.388(5) . ?
C11 C16 1.398(5) . ?
C12 C13 1.389(5) . ?
C12 H12 0.9500 . ?
C13 C14 1.386(5) . ?
C13 H13 0.9500 . ?
C14 C15 1.384(5) . ?
C14 H14 0.9500 . ?
C15 C16 1.389(5) . ?
C15 H15 0.9500 . ?
C16 H16 0.9500 . ?
C21 C26 1.394(4) . ?
C21 C22 1.402(4) . ?
C22 C23 1.384(5) . ?
C22 H22 0.9500 . ?
C23 C24 1.386(5) . ?
C23 H23 0.9500 . ?
C24 C25 1.384(5) . ?
C24 H24 0.9500 . ?
C25 C26 1.385(5) . ?
C25 H25 0.9500 . ?
C26 H26 0.9500 . ?
C31 C36 1.400(5) . ?
C31 C32 1.401(4) . ?
C32 C33 1.381(5) . ?
C32 H32 0.9500 . ?
C33 C34 1.382(6) . ?
C33 H33 0.9500 . ?
C34 C35 1.385(5) . ?
C34 H34 0.9500 . ?
C35 C36 1.381(5) . ?
C35 H35 0.9500 . ?
C36 H36 0.9500 . ?
C41 C42 1.379(5) . ?
C41 C46 1.397(4) . ?
C42 C43 1.393(5) . ?
C42 H42 0.9500 . ?
C43 C44 1.389(5) . ?
C43 H43 0.9500 . ?
C44 C45 1.380(5) . ?
C44 H44 0.9500 . ?
C45 C46 1.383(5) . ?
C45 H45 0.9500 . ?
C46 H46 0.9500 . ?
C47 C48 1.525(4) . ?
C47 H47A 0.9900 . ?
C47 H47B 0.9900 . ?
C48 H48A 0.9900 . ?
C48 H48B 0.9900 . ?
C51 C64 1.392(4) . ?
C51 C52 1.400(4) . ?
C52 C53 1.383(4) . ?
C52 H52 0.9500 . ?
C53 C62 1.397(5) . ?
C54 C55 1.497(6) . ?
C54 H54A 0.9900 . ?
C54 H54B 0.9900 . ?
C55 H55A 0.9900 . ?
C55 H55B 0.9900 . ?
C56 C57 1.500(6) . ?
C56 H56A 0.9900 . ?
C56 H56B 0.9900 . ?
C57 H57A 0.9900 . ?
C57 H57B 0.9900 . ?
C58 C59 1.506(5) . ?
C58 H58A 0.9900 . ?
C58 H58B 0.9900 . ?
C59 H59A 0.9900 . ?
C59 H59B 0.9900 . ?
C60 C61 1.496(5) . ?
C60 H60A 0.9900 . ?
C60 H60B 0.9900 . ?
C61 H61A 0.9900 . ?
C61 H61B 0.9900 . ?
C62 C63 1.376(4) . ?
C63 C64 1.416(4) . ?
C63 H63 0.9500 . ?
C71 C72 1.408(5) . ?
C71 C76 1.408(5) . ?
C72 C73 1.395(5) . ?
C72 H72 0.9500 . ?
C73 C74 1.384(6) . ?
C73 H73 0.9500 . ?
C74 C75 1.373(5) . ?
C74 H74 0.9500 . ?
C75 C76 1.392(5) . ?
C75 H75 0.9500 . ?
C76 H76 0.9500 . ?
C81 C86 1.401(4) . ?
C81 C82 1.412(5) . ?
C82 C83 1.387(5) . ?
C82 H82 0.9500 . ?
C83 C84 1.385(5) . ?
C83 H83 0.9500 . ?
C84 C85 1.381(5) . ?
C84 H84 0.9500 . ?
C85 C86 1.395(5) . ?
C85 H85 0.9500 . ?
C86 H86 0.9500 . ?
C91 C96 1.395(4) . ?
C91 C92 1.408(5) . ?
C92 C93 1.391(5) . ?
C92 H92 0.9500 . ?
C93 C94 1.386(5) . ?
C93 H93 0.9500 . ?
C94 C95 1.382(5) . ?
C94 H94 0.9500 . ?
C95 C96 1.395(5) . ?
C95 H95 0.9500 . ?
C96 H96 0.9500 . ?
C101 C102 1.408(5) . ?
C101 C106 1.413(4) . ?
C102 C103 1.383(5) . ?
C102 H102 0.9500 . ?
C103 C104 1.393(5) . ?
C103 H103 0.9500 . ?
C104 C105 1.386(5) . ?
C104 H104 0.9500 . ?
C105 C106 1.388(5) . ?
C105 H105 0.9500 . ?
C106 H106 0.9500 . ?
O4S C4S 1.418(6) . ?
O4S H4S 0.94(4) . ?
C4S H4S1 0.9800 . ?
C4S H4S2 0.9800 . ?
C4S H4S3 0.9800 . ?
